data_2221704
loop_
_publ_author_name
'Wang, Zhi-feng'
'Zhao, Gui-long'
'Tian, Lai-jin'

_publ_section_title
;
 [5-(4-Bromophenoxymethyl)-1,3,4-thiadiazole-2-thiolato]triphenyltin(IV)
;
_journal_coeditor_code HG2497
_journal_issue 5
_journal_name_full 'Acta Crystallographica Section E'
_journal_page_first m528
_journal_paper_doi 10.1107/S1600536809012793
_journal_volume 65
_journal_year 2009
_chemical_formula_iupac '[Sn (C6 H5)3 (C9 H6 Br N2 O S2)]'
_chemical_formula_moiety 'C27 H21 Br N2 O S2 Sn'
_chemical_formula_sum 'C27 H21 Br N2 O S2 Sn'
_chemical_formula_weight 652.18
_chemical_name_systematic
;
[5-(4-Bromophenoxymethyl)-1,3,4-thiadiazole-2-thiolato]triphenyltin(IV)
;
_space_group_IT_number 14
_symmetry_cell_setting monoclinic
_symmetry_space_group_name_Hall '-P 2yn'
_symmetry_space_group_name_H-M 'P 1 21/n 1'
_atom_sites_solution_hydrogens geom
_atom_sites_solution_primary direct
_atom_sites_solution_secondary difmap
_audit_creation_method SHELXL-97
_cell_angle_alpha 90.00
_cell_angle_beta 107.10(3)
_cell_angle_gamma 90.00
_cell_formula_units_Z 4
_cell_length_a 15.524(3)
_cell_length_b 9.766(2)
_cell_length_c 18.019(4)
_cell_measurement_reflns_used 6604
_cell_measurement_temperature 293(2)
_cell_measurement_theta_max 27.113
_cell_measurement_theta_min 2.497
_cell_volume 2611.0(10)
_computing_cell_refinement 'CrystalClear (Rigaku, 2005)'
_computing_data_collection 'CrystalClear (Rigaku, 2005)'
_computing_data_reduction 'CrystalClear (Rigaku, 2005)'
_computing_molecular_graphics 'SHELXTL (Sheldrick, 2008)'
_computing_publication_material 'SHELXTL (Sheldrick, 2008)'
_computing_structure_refinement 'SHELXTL (Sheldrick, 2008)'
_computing_structure_solution 'SHELXTL (Sheldrick, 2008)'
_diffrn_ambient_temperature 293(2)
_diffrn_detector_area_resol_mean 7.31
_diffrn_measured_fraction_theta_full 0.998
_diffrn_measured_fraction_theta_max 0.998
_diffrn_measurement_device_type 'Rigaku Saturn CCD area-detector'
_diffrn_measurement_method '\w and \f'
_diffrn_radiation_monochromator confocal
_diffrn_radiation_source 'rotating anode'
_diffrn_radiation_type MoK\a
_diffrn_radiation_wavelength 0.71073
_diffrn_reflns_av_R_equivalents 0.0343
_diffrn_reflns_av_sigmaI/netI 0.0334
_diffrn_reflns_limit_h_max 18
_diffrn_reflns_limit_h_min -18
_diffrn_reflns_limit_k_max 11
_diffrn_reflns_limit_k_min -11
_diffrn_reflns_limit_l_max 20
_diffrn_reflns_limit_l_min -21
_diffrn_reflns_number 17098
_diffrn_reflns_theta_full 25.02
_diffrn_reflns_theta_max 25.02
_diffrn_reflns_theta_min 2.50
_diffrn_standards_decay_% 0
_diffrn_standards_interval_count 0
_diffrn_standards_interval_time 0
_diffrn_standards_number 0
_exptl_absorpt_coefficient_mu 2.691
_exptl_absorpt_correction_T_max 0.6727
_exptl_absorpt_correction_T_min 0.5890
_exptl_absorpt_correction_type multi-scan
_exptl_absorpt_process_details '(CrystalClear; Rigaku, 2005)'
_exptl_crystal_colour colorless
_exptl_crystal_density_diffrn 1.659
_exptl_crystal_density_method 'not measured'
_exptl_crystal_description Platelet
_exptl_crystal_F_000 1288
_exptl_crystal_size_max 0.22
_exptl_crystal_size_mid 0.20
_exptl_crystal_size_min 0.16
_refine_diff_density_max 0.539
_refine_diff_density_min -0.379
_refine_ls_extinction_coef 0.0068(4)
_refine_ls_extinction_expression Fc^*^=kFc[1+0.001xFc^2^\l^3^/sin(2\q)]^-1/4^
_refine_ls_extinction_method 'SHELXTL (Sheldrick, 2008)'
_refine_ls_goodness_of_fit_ref 1.042
_refine_ls_hydrogen_treatment constr
_refine_ls_matrix_type full
_refine_ls_number_parameters 308
_refine_ls_number_reflns 4610
_refine_ls_number_restraints 0
_refine_ls_restrained_S_all 1.042
_refine_ls_R_factor_all 0.0463
_refine_ls_R_factor_gt 0.0341
_refine_ls_shift/su_max 0.003
_refine_ls_shift/su_mean 0.000
_refine_ls_structure_factor_coef Fsqd
_refine_ls_weighting_details 'calc w=1/[\s^2^(Fo^2^)+(0.0416P)^2^] where P=(Fo^2^+2Fc^2^)/3'
_refine_ls_weighting_scheme calc
_refine_ls_wR_factor_gt 0.0713
_refine_ls_wR_factor_ref 0.0774
_reflns_number_gt 3736
_reflns_number_total 4610
_reflns_threshold_expression I>2\s(I)
_cod_data_source_file hg2497.cif
_cod_data_source_block I
_cod_depositor_comments
;
The following automatic conversions were performed:
'_symmetry_cell_setting' value 'Monoclinic' changed to 'monoclinic'
according to '/home/saulius/struct/CIF-dictionaries/cif_core.dic'
dictionary named 'cif_core.dic' version 2.4.1 from 2010-06-29.

Automatic conversion script
Id: cif_fix_enum 1527 2010-12-29 10:47:43Z saulius 

The following automatic conversions were performed:

'_symmetry_cell_setting' value 'Monoclinic' changed to 'monoclinic'
according to /home/saulius/struct/CIF-dictionaries/cif_core.dic
dictionary named 'cif_core.dic' version 2.4.1 from 2010-06-29.

Automatic conversion script
Id: cif_fix_values 1715 2011-07-08 13:25:40Z adriana 
;
_cod_original_cell_volume 2611.2(9)
_cod_original_sg_symbol_H-M 'P 21/n'
_cod_database_code 2221704
_cod_database_fobs_code 2221704

loop_
_symmetry_equiv_pos_as_xyz
'x, y, z'
'-x+1/2, y+1/2, -z+1/2'
'-x, -y, -z'
'x-1/2, -y-1/2, z-1/2'

loop_
_atom_site_type_symbol
_atom_site_label
_atom_site_fract_x
_atom_site_fract_y
_atom_site_fract_z
_atom_site_U_iso_or_equiv
_atom_site_adp_type
_atom_site_calc_flag
_atom_site_refinement_flags
_atom_site_occupancy
_atom_site_disorder_assembly
_atom_site_disorder_group
Sn Sn1 0.812768(15) 0.08685(2) 1.009453(13) 0.04854(12) Uani d . 1 . .
Br Br1 -0.04987(3) 0.06136(5) 0.59342(3) 0.08367(17) Uani d . 1 . .
S S1 0.68434(6) 0.19432(11) 1.04208(6) 0.0688(3) Uani d . 1 . .
S S2 0.49137(6) 0.15741(10) 0.93629(6) 0.0633(3) Uani d . 1 . .
O O1 0.32794(15) 0.1042(2) 0.80766(14) 0.0618(6) Uani d . 1 . .
N N1 0.62663(18) 0.0247(3) 0.92206(17) 0.0562(7) Uani d . 1 . .
N N2 0.55438(19) -0.0210(3) 0.86289(18) 0.0596(8) Uani d . 1 . .
C C1 0.9210(2) 0.1827(3) 1.09675(19) 0.0473(8) Uani d . 1 . .
C C2 0.9848(2) 0.2580(3) 1.0757(2) 0.0584(9) Uani d . 1 . .
H H2 0.9786 0.2713 1.0232 0.070 Uiso calc R 1 . .
C C3 1.0581(2) 0.3144(4) 1.1306(2) 0.0705(11) Uani d . 1 . .
H H3 1.1003 0.3656 1.1150 0.085 Uiso calc R 1 . .
C C4 1.0682(3) 0.2949(4) 1.2074(2) 0.0729(11) Uani d . 1 . .
H H4 1.1177 0.3320 1.2444 0.088 Uiso calc R 1 . .
C C5 1.0055(3) 0.2207(4) 1.2304(2) 0.0775(12) Uani d . 1 . .
H H5 1.0124 0.2072 1.2829 0.093 Uiso calc R 1 . .
C C6 0.9316(3) 0.1658(4) 1.1749(2) 0.0674(10) Uani d . 1 . .
H H6 0.8887 0.1170 1.1906 0.081 Uiso calc R 1 . .
C C7 0.8293(2) -0.1298(3) 1.02802(18) 0.0469(8) Uani d . 1 . .
C C8 0.7640(3) -0.2272(3) 0.9964(2) 0.0621(9) Uani d . 1 . .
H H8 0.7080 -0.2005 0.9642 0.075 Uiso calc R 1 . .
C C9 0.7824(3) -0.3646(4) 1.0128(2) 0.0737(11) Uani d . 1 . .
H H9 0.7381 -0.4293 0.9914 0.088 Uiso calc R 1 . .
C C10 0.8638(3) -0.4068(4) 1.0595(2) 0.0667(10) Uani d . 1 . .
H H10 0.8746 -0.4993 1.0705 0.080 Uiso calc R 1 . .
C C11 0.9300(2) -0.3114(4) 1.0904(2) 0.0592(9) Uani d . 1 . .
H H11 0.9863 -0.3394 1.1214 0.071 Uiso calc R 1 . .
C C12 0.9121(2) -0.1734(4) 1.0750(2) 0.0548(9) Uani d . 1 . .
H H12 0.9565 -0.1091 1.0968 0.066 Uiso calc R 1 . .
C C13 0.8166(2) 0.1580(3) 0.89873(19) 0.0475(8) Uani d . 1 . .
C C14 0.7985(3) 0.2930(4) 0.8760(2) 0.0686(10) Uani d . 1 . .
H H14 0.7800 0.3537 0.9080 0.082 Uiso calc R 1 . .
C C15 0.8078(3) 0.3388(4) 0.8055(3) 0.0816(13) Uani d . 1 . .
H H15 0.7954 0.4296 0.7908 0.098 Uiso calc R 1 . .
C C16 0.8350(3) 0.2514(5) 0.7582(2) 0.0813(13) Uani d . 1 . .
H H16 0.8418 0.2824 0.7114 0.098 Uiso calc R 1 . .
C C17 0.8521(3) 0.1185(5) 0.7795(2) 0.0761(11) Uani d . 1 . .
H H17 0.8701 0.0584 0.7469 0.091 Uiso calc R 1 . .
C C18 0.8431(2) 0.0720(3) 0.8490(2) 0.0590(9) Uani d . 1 . .
H H18 0.8551 -0.0194 0.8625 0.071 Uiso calc R 1 . .
C C19 0.6045(2) 0.1174(3) 0.9649(2) 0.0571(9) Uani d . 1 . .
C C20 0.4795(2) 0.0390(3) 0.8630(2) 0.0541(9) Uani d . 1 . .
C C21 0.3936(2) 0.0089(4) 0.8024(2) 0.0681(11) Uani d . 1 . .
H H21A 0.4025 0.0140 0.7514 0.082 Uiso calc R 1 . .
H H21B 0.3736 -0.0830 0.8095 0.082 Uiso calc R 1 . .
C C22 0.2436(2) 0.0887(3) 0.7565(2) 0.0503(8) Uani d . 1 . .
C C23 0.1754(2) 0.1615(3) 0.7739(2) 0.0541(9) Uani d . 1 . .
H H23 0.1882 0.2155 0.8183 0.065 Uiso calc R 1 . .
C C24 0.0885(2) 0.1538(3) 0.7253(2) 0.0561(9) Uani d . 1 . .
H H24 0.0428 0.2034 0.7366 0.067 Uiso calc R 1 . .
C C25 0.0695(2) 0.0727(3) 0.6602(2) 0.0526(9) Uani d . 1 . .
C C26 0.1366(2) -0.0011(4) 0.6430(2) 0.0639(10) Uani d . 1 . .
H H26 0.1232 -0.0560 0.5989 0.077 Uiso calc R 1 . .
C C27 0.2241(2) 0.0064(4) 0.6917(2) 0.0615(10) Uani d . 1 . .
H H27 0.2696 -0.0440 0.6805 0.074 Uiso calc R 1 . .

loop_
_atom_site_aniso_label
_atom_site_aniso_U_11
_atom_site_aniso_U_22
_atom_site_aniso_U_33
_atom_site_aniso_U_12
_atom_site_aniso_U_13
_atom_site_aniso_U_23
Sn1 0.04381(17) 0.04862(16) 0.04831(17) -0.00257(11) 0.00596(11) -0.00390(10)
Br1 0.0507(3) 0.1201(4) 0.0662(3) 0.0068(2) -0.0046(2) 0.0018(2)
S1 0.0507(6) 0.0825(6) 0.0681(6) 0.0058(5) 0.0096(5) -0.0185(5)
S2 0.0428(5) 0.0659(6) 0.0766(7) 0.0112(5) 0.0106(5) -0.0134(5)
O1 0.0415(14) 0.0626(14) 0.0735(17) 0.0067(12) 0.0047(12) -0.0141(13)
N1 0.0398(16) 0.0599(17) 0.0642(19) 0.0036(15) 0.0082(15) -0.0037(15)
N2 0.0459(18) 0.0541(17) 0.075(2) 0.0067(15) 0.0116(16) -0.0043(16)
C1 0.0456(19) 0.0422(17) 0.051(2) -0.0010(16) 0.0094(16) -0.0037(15)
C2 0.054(2) 0.067(2) 0.052(2) -0.0032(19) 0.0142(18) -0.0060(18)
C3 0.052(2) 0.075(3) 0.083(3) -0.016(2) 0.018(2) -0.016(2)
C4 0.064(3) 0.069(2) 0.073(3) -0.013(2) -0.001(2) -0.018(2)
C5 0.104(3) 0.072(3) 0.044(2) -0.014(3) 0.002(2) -0.006(2)
C6 0.080(3) 0.070(2) 0.051(2) -0.024(2) 0.016(2) -0.0039(19)
C7 0.044(2) 0.0523(18) 0.0446(19) 0.0023(16) 0.0125(16) -0.0013(15)
C8 0.049(2) 0.052(2) 0.073(2) -0.0048(19) -0.0012(18) -0.0059(19)
C9 0.055(2) 0.050(2) 0.101(3) -0.002(2) -0.001(2) -0.005(2)
C10 0.068(3) 0.050(2) 0.079(3) 0.008(2) 0.016(2) 0.004(2)
C11 0.043(2) 0.069(2) 0.063(2) 0.017(2) 0.0123(18) 0.0032(19)
C12 0.0399(19) 0.061(2) 0.060(2) 0.0001(18) 0.0101(17) -0.0073(18)
C13 0.0360(18) 0.0492(18) 0.051(2) -0.0021(15) 0.0031(15) -0.0020(16)
C14 0.070(3) 0.055(2) 0.070(3) 0.005(2) 0.004(2) -0.001(2)
C15 0.077(3) 0.068(3) 0.081(3) -0.011(2) -0.007(2) 0.024(2)
C16 0.069(3) 0.112(4) 0.055(2) -0.024(3) 0.007(2) 0.012(3)
C17 0.071(3) 0.098(3) 0.063(3) -0.010(3) 0.025(2) -0.009(2)
C18 0.058(2) 0.057(2) 0.060(2) -0.0044(18) 0.0140(19) 0.0003(18)
C19 0.048(2) 0.058(2) 0.060(2) 0.0054(18) 0.0094(18) -0.0035(18)
C20 0.044(2) 0.0504(18) 0.064(2) 0.0034(17) 0.0102(18) -0.0033(17)
C21 0.050(2) 0.063(2) 0.085(3) 0.0012(19) 0.011(2) -0.017(2)
C22 0.0373(18) 0.0498(19) 0.059(2) -0.0015(16) 0.0064(16) -0.0007(17)
C23 0.048(2) 0.0521(19) 0.061(2) -0.0003(17) 0.0152(18) -0.0091(17)
C24 0.046(2) 0.059(2) 0.062(2) 0.0056(18) 0.0134(18) 0.0024(18)
C25 0.043(2) 0.057(2) 0.053(2) 0.0025(17) 0.0071(17) 0.0107(17)
C26 0.059(2) 0.069(2) 0.055(2) -0.002(2) 0.0044(19) -0.0086(19)
C27 0.046(2) 0.069(2) 0.065(2) 0.0097(19) 0.0092(19) -0.014(2)

loop_
_atom_type_symbol
_atom_type_description
_atom_type_scat_dispersion_real
_atom_type_scat_dispersion_imag
_atom_type_scat_source
C C 0.0033 0.0016 'International Tables Vol C Tables 4.2.6.8 and 6.1.1.4'
H H 0.0000 0.0000 'International Tables Vol C Tables 4.2.6.8 and 6.1.1.4'
N N 0.0061 0.0033 'International Tables Vol C Tables 4.2.6.8 and 6.1.1.4'
O O 0.0106 0.0060 'International Tables Vol C Tables 4.2.6.8 and 6.1.1.4'
S S 0.1246 0.1234 'International Tables Vol C Tables 4.2.6.8 and 6.1.1.4'
Br Br -0.2901 2.4595 'International Tables Vol C Tables 4.2.6.8 and 6.1.1.4'
Sn Sn -0.6537 1.4246 'International Tables Vol C Tables 4.2.6.8 and 6.1.1.4'

loop_
_geom_angle_atom_site_label_1
_geom_angle_atom_site_label_2
_geom_angle_atom_site_label_3
_geom_angle_site_symmetry_1
_geom_angle_site_symmetry_3
_geom_angle
_geom_angle_publ_flag
C13 Sn1 C7 . . 115.65(11) ?
C13 Sn1 C1 . . 108.20(12) ?
C7 Sn1 C1 . . 106.47(12) ?
C13 Sn1 S1 . . 109.32(9) ?
C7 Sn1 S1 . . 116.71(8) ?
C1 Sn1 S1 . . 98.76(9) ?
C19 S1 Sn1 . . 93.52(12) ?
C19 S2 C20 . . 86.94(17) ?
C22 O1 C21 . . 116.7(3) ?
C19 N1 N2 . . 112.9(3) ?
C20 N2 N1 . . 112.2(3) ?
C2 C1 C6 . . 117.8(3) ?
C2 C1 Sn1 . . 120.2(2) ?
C6 C1 Sn1 . . 121.9(2) ?
C1 C2 C3 . . 121.6(3) ?
C1 C2 H2 . . 119.2 ?
C3 C2 H2 . . 119.2 ?
C4 C3 C2 . . 119.8(4) ?
C4 C3 H3 . . 120.1 ?
C2 C3 H3 . . 120.1 ?
C3 C4 C5 . . 120.1(4) ?
C3 C4 H4 . . 120.0 ?
C5 C4 H4 . . 120.0 ?
C4 C5 C6 . . 119.7(3) ?
C4 C5 H5 . . 120.2 ?
C6 C5 H5 . . 120.2 ?
C1 C6 C5 . . 121.1(3) ?
C1 C6 H6 . . 119.5 ?
C5 C6 H6 . . 119.5 ?
C12 C7 C8 . . 118.4(3) ?
C12 C7 Sn1 . . 116.5(2) ?
C8 C7 Sn1 . . 125.0(3) ?
C7 C8 C9 . . 119.9(4) ?
C7 C8 H8 . . 120.1 ?
C9 C8 H8 . . 120.1 ?
C10 C9 C8 . . 121.4(4) ?
C10 C9 H9 . . 119.3 ?
C8 C9 H9 . . 119.3 ?
C9 C10 C11 . . 119.5(3) ?
C9 C10 H10 . . 120.3 ?
C11 C10 H10 . . 120.3 ?
C10 C11 C12 . . 119.6(3) ?
C10 C11 H11 . . 120.2 ?
C12 C11 H11 . . 120.2 ?
C7 C12 C11 . . 121.2(3) ?
C7 C12 H12 . . 119.4 ?
C11 C12 H12 . . 119.4 ?
C18 C13 C14 . . 117.5(3) ?
C18 C13 Sn1 . . 120.5(2) ?
C14 C13 Sn1 . . 121.9(3) ?
C13 C14 C15 . . 120.6(4) ?
C13 C14 H14 . . 119.7 ?
C15 C14 H14 . . 119.7 ?
C16 C15 C14 . . 120.3(4) ?
C16 C15 H15 . . 119.8 ?
C14 C15 H15 . . 119.8 ?
C17 C16 C15 . . 119.6(4) ?
C17 C16 H16 . . 120.2 ?
C15 C16 H16 . . 120.2 ?
C16 C17 C18 . . 120.7(4) ?
C16 C17 H17 . . 119.7 ?
C18 C17 H17 . . 119.7 ?
C17 C18 C13 . . 121.3(4) ?
C17 C18 H18 . . 119.3 ?
C13 C18 H18 . . 119.3 ?
N1 C19 S2 . . 113.8(3) ?
N1 C19 S1 . . 121.7(3) ?
S2 C19 S1 . . 124.4(2) ?
N2 C20 C21 . . 121.3(3) ?
N2 C20 S2 . . 114.1(3) ?
C21 C20 S2 . . 124.5(3) ?
O1 C21 C20 . . 109.4(3) ?
O1 C21 H21A . . 109.8 ?
C20 C21 H21A . . 109.8 ?
O1 C21 H21B . . 109.8 ?
C20 C21 H21B . . 109.8 ?
H21A C21 H21B . . 108.2 ?
O1 C22 C27 . . 124.3(3) ?
O1 C22 C23 . . 115.7(3) ?
C27 C22 C23 . . 120.0(3) ?
C24 C23 C22 . . 120.0(3) ?
C24 C23 H23 . . 120.0 ?
C22 C23 H23 . . 120.0 ?
C25 C24 C23 . . 119.9(3) ?
C25 C24 H24 . . 120.0 ?
C23 C24 H24 . . 120.0 ?
C26 C25 C24 . . 120.5(3) ?
C26 C25 Br1 . . 119.4(3) ?
C24 C25 Br1 . . 120.1(3) ?
C25 C26 C27 . . 119.8(3) ?
C25 C26 H26 . . 120.1 ?
C27 C26 H26 . . 120.1 ?
C22 C27 C26 . . 119.8(3) ?
C22 C27 H27 . . 120.1 ?
C26 C27 H27 . . 120.1 ?

loop_
_geom_bond_atom_site_label_1
_geom_bond_atom_site_label_2
_geom_bond_site_symmetry_2
_geom_bond_distance
_geom_bond_publ_flag
Sn1 C13 . 2.130(3) y
Sn1 C7 . 2.146(3) y
Sn1 C1 . 2.149(3) y
Sn1 S1 . 2.4721(10) y
Sn1 N1 . 2.919(3) y
Br1 C25 . 1.892(4) ?
S1 C19 . 1.738(4) ?
S2 C19 . 1.724(4) ?
S2 C20 . 1.725(4) ?
O1 C22 . 1.370(4) ?
O1 C21 . 1.404(4) ?
N1 C19 . 1.299(4) ?
N1 N2 . 1.375(4) ?
N2 C20 . 1.301(4) ?
C1 C2 . 1.375(4) ?
C1 C6 . 1.378(4) ?
C2 C3 . 1.384(5) ?
C2 H2 . 0.9300 ?
C3 C4 . 1.360(5) ?
C3 H3 . 0.9300 ?
C4 C5 . 1.373(5) ?
C4 H4 . 0.9300 ?
C5 C6 . 1.389(5) ?
C5 H5 . 0.9300 ?
C6 H6 . 0.9300 ?
C7 C12 . 1.382(4) ?
C7 C8 . 1.385(5) ?
C8 C9 . 1.385(5) ?
C8 H8 . 0.9300 ?
C9 C10 . 1.360(5) ?
C9 H9 . 0.9300 ?
C10 C11 . 1.377(5) ?
C10 H10 . 0.9300 ?
C11 C12 . 1.388(5) ?
C11 H11 . 0.9300 ?
C12 H12 . 0.9300 ?
C13 C18 . 1.376(4) ?
C13 C14 . 1.384(4) ?
C14 C15 . 1.393(5) ?
C14 H14 . 0.9300 ?
C15 C16 . 1.358(6) ?
C15 H15 . 0.9300 ?
C16 C17 . 1.357(6) ?
C16 H16 . 0.9300 ?
C17 C18 . 1.376(5) ?
C17 H17 . 0.9300 ?
C18 H18 . 0.9300 ?
C20 C21 . 1.485(5) ?
C21 H21A . 0.9700 ?
C21 H21B . 0.9700 ?
C22 C27 . 1.376(5) ?
C22 C23 . 1.386(4) ?
C23 C24 . 1.376(4) ?
C23 H23 . 0.9300 ?
C24 C25 . 1.375(5) ?
C24 H24 . 0.9300 ?
C25 C26 . 1.374(5) ?
C26 C27 . 1.386(5) ?
C26 H26 . 0.9300 ?
C27 H27 . 0.9300 ?

loop_
_geom_hbond_atom_site_label_D
_geom_hbond_atom_site_label_H
_geom_hbond_atom_site_label_A
_geom_hbond_site_symmetry_A
_geom_hbond_distance_DH
_geom_hbond_distance_HA
_geom_hbond_distance_DA
_geom_hbond_angle_DHA
C9 H9 Br1 2_546 0.93 2.87 3.627(4) 139.0
C8 H8 N1 . 0.93 2.54 3.274(5) 136.2

loop_
_geom_torsion_atom_site_label_1
_geom_torsion_atom_site_label_2
_geom_torsion_atom_site_label_3
_geom_torsion_atom_site_label_4
_geom_torsion_site_symmetry_1
_geom_torsion_site_symmetry_2
_geom_torsion_site_symmetry_3
_geom_torsion_site_symmetry_4
_geom_torsion
_geom_torsion_publ_flag
C13 Sn1 S1 C19 . . . . 63.59(15) ?
C7 Sn1 S1 C19 . . . . -70.03(16) ?
C1 Sn1 S1 C19 . . . . 176.47(15) ?
C19 N1 N2 C20 . . . . 0.0(4) ?
C13 Sn1 C1 C2 . . . . -8.8(3) ?
C7 Sn1 C1 C2 . . . . 116.1(3) ?
S1 Sn1 C1 C2 . . . . -122.5(3) ?
C13 Sn1 C1 C6 . . . . 174.5(3) ?
C7 Sn1 C1 C6 . . . . -60.6(3) ?
S1 Sn1 C1 C6 . . . . 60.8(3) ?
C6 C1 C2 C3 . . . . 0.6(5) ?
Sn1 C1 C2 C3 . . . . -176.3(3) ?
C1 C2 C3 C4 . . . . 0.4(6) ?
C2 C3 C4 C5 . . . . -0.7(6) ?
C3 C4 C5 C6 . . . . -0.1(6) ?
C2 C1 C6 C5 . . . . -1.3(6) ?
Sn1 C1 C6 C5 . . . . 175.4(3) ?
C4 C5 C6 C1 . . . . 1.1(6) ?
C13 Sn1 C7 C12 . . . . 104.7(2) ?
C1 Sn1 C7 C12 . . . . -15.5(3) ?
S1 Sn1 C7 C12 . . . . -124.6(2) ?
C13 Sn1 C7 C8 . . . . -75.0(3) ?
C1 Sn1 C7 C8 . . . . 164.8(3) ?
S1 Sn1 C7 C8 . . . . 55.7(3) ?
C12 C7 C8 C9 . . . . 0.6(5) ?
Sn1 C7 C8 C9 . . . . -179.7(3) ?
C7 C8 C9 C10 . . . . -0.2(6) ?
C8 C9 C10 C11 . . . . -0.9(6) ?
C9 C10 C11 C12 . . . . 1.6(6) ?
C8 C7 C12 C11 . . . . 0.1(5) ?
Sn1 C7 C12 C11 . . . . -179.6(2) ?
C10 C11 C12 C7 . . . . -1.2(5) ?
C7 Sn1 C13 C18 . . . . -10.3(3) ?
C1 Sn1 C13 C18 . . . . 109.0(3) ?
S1 Sn1 C13 C18 . . . . -144.5(3) ?
C7 Sn1 C13 C14 . . . . 173.8(3) ?
C1 Sn1 C13 C14 . . . . -66.9(3) ?
S1 Sn1 C13 C14 . . . . 39.7(3) ?
C18 C13 C14 C15 . . . . -0.6(5) ?
Sn1 C13 C14 C15 . . . . 175.4(3) ?
C13 C14 C15 C16 . . . . -0.1(6) ?
C14 C15 C16 C17 . . . . 0.7(7) ?
C15 C16 C17 C18 . . . . -0.7(7) ?
C16 C17 C18 C13 . . . . 0.0(6) ?
C14 C13 C18 C17 . . . . 0.6(5) ?
Sn1 C13 C18 C17 . . . . -175.4(3) ?
N2 N1 C19 S2 . . . . 0.1(4) ?
N2 N1 C19 S1 . . . . -178.5(2) ?
C20 S2 C19 N1 . . . . -0.1(3) ?
C20 S2 C19 S1 . . . . 178.4(3) ?
Sn1 S1 C19 N1 . . . . 7.6(3) ?
Sn1 S1 C19 S2 . . . . -170.8(2) ?
N1 N2 C20 C21 . . . . 177.7(3) ?
N1 N2 C20 S2 . . . . -0.1(4) ?
C19 S2 C20 N2 . . . . 0.1(3) ?
C19 S2 C20 C21 . . . . -177.6(3) ?
C22 O1 C21 C20 . . . . -178.6(3) ?
N2 C20 C21 O1 . . . . -169.3(3) ?
S2 C20 C21 O1 . . . . 8.3(5) ?
C21 O1 C22 C27 . . . . -14.0(5) ?
C21 O1 C22 C23 . . . . 165.3(3) ?
O1 C22 C23 C24 . . . . 179.2(3) ?
C27 C22 C23 C24 . . . . -1.5(5) ?
C22 C23 C24 C25 . . . . 0.8(5) ?
C23 C24 C25 C26 . . . . 0.1(5) ?
C23 C24 C25 Br1 . . . . 179.8(2) ?
C24 C25 C26 C27 . . . . -0.1(5) ?
Br1 C25 C26 C27 . . . . -179.9(3) ?
O1 C22 C27 C26 . . . . -179.3(3) ?
C23 C22 C27 C26 . . . . 1.4(5) ?
C25 C26 C27 C22 . . . . -0.6(6) ?
